data_7203482
loop_
_publ_author_name
'Barooah, Nilotpal'
'Sarma, Rupam J.'
'Baruah, Jubaraj B.'

_publ_section_title
;
 Solid-state hydrogen bonded assembly of
 N,N?-bis(glycinyl)-pyromellitic diimide with aromatic guests
;
_journal_issue 8
_journal_name_full CrystEngComm
_journal_page_first 608
_journal_paper_doi 10.1039/b607323a
_journal_volume 8
_journal_year 2006
_chemical_formula_sum 'C20 H12 N2 O8 S4'
_chemical_formula_weight 536.56
_chemical_name_systematic
;
?
;
_space_group_IT_number 2
_symmetry_cell_setting triclinic
_symmetry_space_group_name_Hall '-P 1'
_symmetry_space_group_name_H-M 'P -1'
_atom_sites_solution_hydrogens geom
_atom_sites_solution_primary direct
_atom_sites_solution_secondary difmap
_audit_creation_method SHELXL-97
_cell_angle_alpha 97.584(5)
_cell_angle_beta 97.404(4)
_cell_angle_gamma 107.850(4)
_cell_formula_units_Z 2
_cell_length_a 7.7829(5)
_cell_length_b 9.8027(7)
_cell_length_c 15.4096(10)
_cell_measurement_reflns_used 2813
_cell_measurement_temperature 296(2)
_cell_measurement_theta_max 26.33
_cell_measurement_theta_min 2.22
_cell_volume 1091.26(13)
_computing_cell_refinement 'Bruker SMART'
_computing_data_collection 'Bruker SMART'
_computing_data_reduction 'Bruker SAINT'
_computing_molecular_graphics 'Bruker SHELXTL'
_computing_publication_material 'Bruker SHELXTL'
_computing_structure_refinement 'SHELXL-97 (Sheldrick, 1997)'
_computing_structure_solution 'SHELXS-97 (Sheldrick, 1990)'
_diffrn_ambient_temperature 296(2)
_diffrn_measured_fraction_theta_full 0.912
_diffrn_measured_fraction_theta_max 0.912
_diffrn_measurement_device_type 'CCD area detector'
_diffrn_measurement_method 'phi and omega scans'
_diffrn_radiation_monochromator graphite
_diffrn_radiation_source 'fine-focus sealed tube'
_diffrn_radiation_type MoK\a
_diffrn_radiation_wavelength 0.71073
_diffrn_reflns_av_R_equivalents 0.0305
_diffrn_reflns_av_sigmaI/netI 0.0447
_diffrn_reflns_limit_h_max 10
_diffrn_reflns_limit_h_min -10
_diffrn_reflns_limit_k_max 13
_diffrn_reflns_limit_k_min -11
_diffrn_reflns_limit_l_max 18
_diffrn_reflns_limit_l_min -20
_diffrn_reflns_number 12076
_diffrn_reflns_theta_full 28.37
_diffrn_reflns_theta_max 28.37
_diffrn_reflns_theta_min 1.36
_exptl_absorpt_coefficient_mu 0.488
_exptl_absorpt_correction_type none
_exptl_crystal_colour 'dark green'
_exptl_crystal_density_diffrn 1.633
_exptl_crystal_density_meas 0
_exptl_crystal_density_method 'not measured'
_exptl_crystal_description plates
_exptl_crystal_F_000 548
_exptl_crystal_size_max 0.28
_exptl_crystal_size_mid 0.17
_exptl_crystal_size_min 0.09
_refine_diff_density_max 0.243
_refine_diff_density_min -0.262
_refine_diff_density_rms 0.051
_refine_ls_extinction_method none
_refine_ls_goodness_of_fit_ref 1.005
_refine_ls_hydrogen_treatment mixed
_refine_ls_matrix_type full
_refine_ls_number_parameters 355
_refine_ls_number_reflns 4976
_refine_ls_number_restraints 0
_refine_ls_restrained_S_all 1.005
_refine_ls_R_factor_all 0.0824
_refine_ls_R_factor_gt 0.0406
_refine_ls_shift/su_max 0.001
_refine_ls_shift/su_mean 0.000
_refine_ls_structure_factor_coef Fsqd
_refine_ls_weighting_details 'calc w=1/[\s^2^(Fo^2^)+(0.0469P)^2^+0.1500P] where P=(Fo^2^+2Fc^2^)/3'
_refine_ls_weighting_scheme calc
_refine_ls_wR_factor_gt 0.0885
_refine_ls_wR_factor_ref 0.1038
_reflns_number_gt 3125
_reflns_number_total 4976
_reflns_threshold_expression >2sigma(I)
_cod_data_source_file b607323a.txt
_cod_data_source_block adttf_1
_cod_depositor_comments
;
The following automatic conversions were performed:
'_symmetry_cell_setting' value 'Triclinic' changed to 'triclinic'
according to '/home/saulius/struct/CIF-dictionaries/cif_core.dic'
dictionary named 'cif_core.dic' version 2.4.1 from 2010-06-29.

Automatic conversion script
Id: cif_fix_enum 1527 2010-12-29 10:47:43Z saulius 
;
_cod_original_sg_symbol_H-M P-1
_cod_database_code 7203482

loop_
_symmetry_equiv_pos_as_xyz
'x, y, z'
'-x, -y, -z'

loop_
_atom_site_label
_atom_site_type_symbol
_atom_site_fract_x
_atom_site_fract_y
_atom_site_fract_z
_atom_site_U_iso_or_equiv
_atom_site_adp_type
_atom_site_occupancy
_atom_site_symmetry_multiplicity
_atom_site_calc_flag
_atom_site_refinement_flags
_atom_site_disorder_assembly
_atom_site_disorder_group
S1 S 0.90814(8) 0.50522(7) 0.88883(4) 0.04257(18) Uani 1 1 d . . .
S3 S 1.07607(8) 0.46809(7) 0.62838(4) 0.04048(17) Uani 1 1 d . . .
S2 S 0.84639(8) 0.25168(7) 0.74712(4) 0.04167(17) Uani 1 1 d . . .
S4 S 1.13733(9) 0.71982(7) 0.77110(5) 0.04568(18) Uani 1 1 d . . .
O1 O 0.5806(3) 0.9283(3) 0.05303(18) 0.0650(7) Uani 1 1 d . . .
O5 O 0.2950(2) 0.4413(2) 0.46643(12) 0.0536(5) Uani 1 1 d . . .
O3 O 0.6924(2) 0.5615(2) 0.04893(13) 0.0556(5) Uani 1 1 d . . .
O8 O 0.2402(3) -0.0431(2) 0.48327(15) 0.0635(6) Uani 1 1 d . . .
O6 O 0.2667(3) 0.0953(2) 0.23235(14) 0.0640(6) Uani 1 1 d . . .
O7 O 0.4751(2) 0.1275(2) 0.45260(15) 0.0659(6) Uani 1 1 d . . .
O4 O 0.7248(3) 0.9080(2) 0.28442(15) 0.0618(5) Uani 1 1 d . . .
O2 O 0.8348(3) 1.0106(3) 0.00199(17) 0.0891(8) Uani 1 1 d . . .
N1 N 0.7243(2) 0.7619(2) 0.15434(14) 0.0398(5) Uani 1 1 d . . .
N2 N 0.2536(3) 0.2423(2) 0.35868(14) 0.0400(5) Uani 1 1 d . . .
C17 C 0.9452(3) 0.4419(3) 0.78381(16) 0.0358(5) Uani 1 1 d . . .
C18 C 1.0384(3) 0.5307(2) 0.73394(15) 0.0346(5) Uani 1 1 d . . .
C16 C 0.7503(3) 0.2213(3) 0.84205(19) 0.0446(6) Uani 1 1 d . . .
C19 C 1.1958(4) 0.6404(3) 0.6113(2) 0.0476(7) Uani 1 1 d . . .
C20 C 1.2227(4) 0.7523(3) 0.6745(2) 0.0507(7) Uani 1 1 d . . .
C15 C 0.7769(3) 0.3346(3) 0.90452(19) 0.0451(6) Uani 1 1 d . . .
C5 C 0.4962(3) 0.6124(3) 0.32969(17) 0.0349(5) Uani 1 1 d . . .
C12 C 0.6638(3) 0.6131(3) 0.11856(17) 0.0385(6) Uani 1 1 d . . .
C4 C 0.5741(3) 0.6454(2) 0.25640(16) 0.0330(5) Uani 1 1 d . . .
C6 C 0.4085(3) 0.4652(2) 0.32720(15) 0.0327(5) Uani 1 1 d . . .
C10 C 0.4775(3) 0.3927(3) 0.18196(17) 0.0360(5) Uani 1 1 d . . .
C8 C 0.3015(3) 0.2155(3) 0.27621(18) 0.0406(6) Uani 1 1 d . . .
C7 C 0.3158(3) 0.3909(3) 0.39475(16) 0.0371(6) Uani 1 1 d . . .
C9 C 0.4000(3) 0.3597(2) 0.25571(16) 0.0333(5) Uani 1 1 d . . .
C3 C 0.6798(3) 0.7897(3) 0.23785(18) 0.0402(6) Uani 1 1 d . . .
C2 C 0.8417(4) 0.8698(4) 0.1135(2) 0.0509(7) Uani 1 1 d . . .
C1 C 0.7453(3) 0.9397(3) 0.05196(19) 0.0464(7) Uani 1 1 d . . .
C14 C 0.3130(4) 0.0716(3) 0.44916(17) 0.0445(6) Uani 1 1 d . . .
C13 C 0.1714(4) 0.1296(4) 0.4064(2) 0.0511(7) Uani 1 1 d . . .
C11 C 0.5648(3) 0.5389(2) 0.18507(15) 0.0331(5) Uani 1 1 d . . .
H15 H 0.732(3) 0.332(3) 0.9623(17) 0.041(7) Uiso 1 1 d . . .
H16 H 0.688(3) 0.122(3) 0.8434(17) 0.052(8) Uiso 1 1 d . . .
H19 H 1.237(4) 0.650(3) 0.557(2) 0.072(9) Uiso 1 1 d . . .
H20 H 1.281(4) 0.851(3) 0.6696(19) 0.063(9) Uiso 1 1 d . . .
H13B H 0.114(4) 0.167(3) 0.453(2) 0.079(10) Uiso 1 1 d . . .
H13A H 0.084(4) 0.056(3) 0.369(2) 0.069(10) Uiso 1 1 d . . .
H5 H 0.506(3) 0.683(2) 0.3777(15) 0.030(6) Uiso 1 1 d . . .
H10 H 0.470(3) 0.321(3) 0.1335(17) 0.044(7) Uiso 1 1 d . . .
H2A H 0.921(4) 0.948(3) 0.161(2) 0.076(10) Uiso 1 1 d . . .
H2B H 0.914(4) 0.826(3) 0.079(2) 0.072(10) Uiso 1 1 d . . .
H8O H 0.323(5) -0.070(4) 0.501(3) 0.108(15) Uiso 1 1 d . . .
H1O H 0.563(12) 0.946(10) 0.015(6) 0.29(4) Uiso 1 1 d . . .

loop_
_atom_site_aniso_label
_atom_site_aniso_U_11
_atom_site_aniso_U_22
_atom_site_aniso_U_33
_atom_site_aniso_U_23
_atom_site_aniso_U_13
_atom_site_aniso_U_12
S1 0.0422(3) 0.0482(4) 0.0368(4) 0.0060(3) 0.0109(3) 0.0133(3)
S3 0.0469(4) 0.0400(4) 0.0368(4) 0.0079(3) 0.0117(3) 0.0155(3)
S2 0.0444(3) 0.0389(4) 0.0439(4) 0.0083(3) 0.0123(3) 0.0146(3)
S4 0.0483(4) 0.0383(4) 0.0495(4) 0.0030(3) 0.0140(3) 0.0128(3)
O1 0.0396(10) 0.0885(16) 0.0920(17) 0.0612(14) 0.0289(10) 0.0317(10)
O5 0.0572(11) 0.0651(13) 0.0437(12) 0.0124(10) 0.0203(9) 0.0220(10)
O3 0.0542(11) 0.0750(14) 0.0395(11) 0.0123(10) 0.0156(9) 0.0202(10)
O8 0.0548(12) 0.0617(13) 0.0852(17) 0.0501(13) 0.0217(11) 0.0164(11)
O6 0.0794(14) 0.0304(10) 0.0764(15) 0.0050(10) 0.0213(12) 0.0087(10)
O7 0.0429(11) 0.0656(13) 0.0990(17) 0.0544(13) 0.0164(11) 0.0141(10)
O4 0.0687(13) 0.0310(10) 0.0811(15) 0.0066(10) 0.0176(11) 0.0097(10)
O2 0.0579(12) 0.143(2) 0.1050(19) 0.0961(18) 0.0449(13) 0.0452(14)
N1 0.0325(10) 0.0392(12) 0.0507(14) 0.0222(11) 0.0098(9) 0.0092(9)
N2 0.0412(11) 0.0356(11) 0.0457(13) 0.0175(10) 0.0105(10) 0.0107(10)
C17 0.0310(11) 0.0415(14) 0.0366(14) 0.0087(12) 0.0065(10) 0.0138(11)
C18 0.0330(12) 0.0380(13) 0.0356(14) 0.0087(11) 0.0080(10) 0.0142(11)
C16 0.0415(14) 0.0443(16) 0.0541(18) 0.0210(15) 0.0156(13) 0.0150(13)
C19 0.0555(16) 0.0485(17) 0.0483(18) 0.0193(15) 0.0217(14) 0.0213(14)
C20 0.0562(17) 0.0419(16) 0.060(2) 0.0185(15) 0.0209(14) 0.0172(14)
C15 0.0410(14) 0.0585(17) 0.0430(17) 0.0196(15) 0.0152(12) 0.0192(13)
C5 0.0377(13) 0.0322(13) 0.0361(15) 0.0040(12) 0.0056(11) 0.0147(11)
C12 0.0291(12) 0.0499(15) 0.0380(15) 0.0149(13) 0.0046(11) 0.0130(11)
C4 0.0320(11) 0.0316(12) 0.0376(14) 0.0107(11) 0.0049(10) 0.0124(10)
C6 0.0308(11) 0.0348(13) 0.0360(14) 0.0113(11) 0.0063(10) 0.0137(10)
C10 0.0404(13) 0.0342(13) 0.0344(15) 0.0056(12) 0.0059(11) 0.0142(11)
C8 0.0406(13) 0.0359(14) 0.0467(16) 0.0122(13) 0.0081(12) 0.0122(12)
C7 0.0332(12) 0.0461(14) 0.0371(16) 0.0129(12) 0.0058(11) 0.0184(11)
C9 0.0347(12) 0.0292(12) 0.0368(14) 0.0083(11) 0.0039(10) 0.0116(10)
C3 0.0362(13) 0.0352(14) 0.0518(17) 0.0145(13) 0.0067(12) 0.0131(11)
C2 0.0341(14) 0.0567(18) 0.068(2) 0.0351(17) 0.0127(14) 0.0123(14)
C1 0.0418(14) 0.0517(16) 0.0553(18) 0.0281(14) 0.0165(13) 0.0184(13)
C14 0.0505(16) 0.0420(15) 0.0442(16) 0.0209(13) 0.0153(13) 0.0119(13)
C13 0.0444(16) 0.0485(17) 0.064(2) 0.0307(17) 0.0150(16) 0.0105(15)
C11 0.0299(11) 0.0360(13) 0.0362(14) 0.0106(11) 0.0051(10) 0.0133(10)

loop_
_atom_type_symbol
_atom_type_description
_atom_type_scat_dispersion_real
_atom_type_scat_dispersion_imag
_atom_type_scat_source
C C 0.0033 0.0016 'International Tables Vol C Tables 4.2.6.8 and 6.1.1.4'
H H 0.0000 0.0000 'International Tables Vol C Tables 4.2.6.8 and 6.1.1.4'
N N 0.0061 0.0033 'International Tables Vol C Tables 4.2.6.8 and 6.1.1.4'
O O 0.0106 0.0060 'International Tables Vol C Tables 4.2.6.8 and 6.1.1.4'
S S 0.1246 0.1234 'International Tables Vol C Tables 4.2.6.8 and 6.1.1.4'

loop_
_geom_angle_atom_site_label_1
_geom_angle_atom_site_label_2
_geom_angle_atom_site_label_3
_geom_angle
_geom_angle_site_symmetry_1
_geom_angle_site_symmetry_3
_geom_angle_publ_flag
C15 S1 C17 94.80(13) . . ?
C19 S3 C18 94.46(13) . . ?
C16 S2 C17 94.35(13) . . ?
C20 S4 C18 94.43(13) . . ?
C1 O1 H1O 97(7) . . ?
C14 O8 H8O 106(3) . . ?
C3 N1 C12 112.4(2) . . ?
C3 N1 C2 124.6(2) . . ?
C12 N1 C2 122.5(2) . . ?
C8 N2 C7 111.9(2) . . ?
C8 N2 C13 123.7(2) . . ?
C7 N2 C13 123.9(2) . . ?
C18 C17 S1 122.93(19) . . ?
C18 C17 S2 122.44(19) . . ?
S1 C17 S2 114.62(13) . . ?
C17 C18 S3 123.24(19) . . ?
C17 C18 S4 122.20(19) . . ?
S3 C18 S4 114.55(13) . . ?
C15 C16 S2 117.9(2) . . ?
C15 C16 H16 127.3(17) . . ?
S2 C16 H16 114.8(16) . . ?
C20 C19 S3 118.4(2) . . ?
C20 C19 H19 122.7(19) . . ?
S3 C19 H19 119.0(19) . . ?
C19 C20 S4 118.2(2) . . ?
C19 C20 H20 124.1(18) . . ?
S4 C20 H20 117.7(18) . . ?
C16 C15 S1 118.3(2) . . ?
C16 C15 H15 125.9(14) . . ?
S1 C15 H15 115.8(14) . . ?
C4 C5 C6 115.1(2) . . ?
C4 C5 H5 122.4(14) . . ?
C6 C5 H5 122.5(14) . . ?
O3 C12 N1 124.8(2) . . ?
O3 C12 C11 129.6(2) . . ?
N1 C12 C11 105.6(2) . . ?
C5 C4 C11 122.4(2) . . ?
C5 C4 C3 129.3(2) . . ?
C11 C4 C3 108.3(2) . . ?
C5 C6 C9 122.1(2) . . ?
C5 C6 C7 129.6(2) . . ?
C9 C6 C7 108.3(2) . . ?
C11 C10 C9 114.7(2) . . ?
C11 C10 H10 122.7(16) . . ?
C9 C10 H10 122.6(16) . . ?
O6 C8 N2 124.4(2) . . ?
O6 C8 C9 129.1(3) . . ?
N2 C8 C9 106.5(2) . . ?
O5 C7 N2 124.5(2) . . ?
O5 C7 C6 129.8(2) . . ?
N2 C7 C6 105.7(2) . . ?
C10 C9 C6 122.9(2) . . ?
C10 C9 C8 129.4(2) . . ?
C6 C9 C8 107.6(2) . . ?
O4 C3 N1 125.2(2) . . ?
O4 C3 C4 128.9(3) . . ?
N1 C3 C4 105.9(2) . . ?
N1 C2 C1 115.5(2) . . ?
N1 C2 H2A 107.3(19) . . ?
C1 C2 H2A 106.6(18) . . ?
N1 C2 H2B 110.1(18) . . ?
C1 C2 H2B 106.8(18) . . ?
H2A C2 H2B 111(3) . . ?
O2 C1 O1 122.0(2) . . ?
O2 C1 C2 117.7(2) . . ?
O1 C1 C2 120.2(2) . . ?
O2 C1 H1O 98(3) . . ?
C2 C1 H1O 144(3) . . ?
O7 C14 O8 124.3(2) . . ?
O7 C14 C13 123.1(2) . . ?
O8 C14 C13 112.5(2) . . ?
N2 C13 C14 110.8(2) . . ?
N2 C13 H13B 110.9(19) . . ?
C14 C13 H13B 108.6(18) . . ?
N2 C13 H13A 110(2) . . ?
C14 C13 H13A 108.5(19) . . ?
H13B C13 H13A 108(3) . . ?
C10 C11 C4 122.8(2) . . ?
C10 C11 C12 129.3(2) . . ?
C4 C11 C12 107.9(2) . . ?

loop_
_geom_bond_atom_site_label_1
_geom_bond_atom_site_label_2
_geom_bond_distance
_geom_bond_site_symmetry_2
_geom_bond_publ_flag
S1 C15 1.739(3) . ?
S1 C17 1.747(2) . ?
S3 C19 1.734(3) . ?
S3 C18 1.754(2) . ?
S2 C16 1.746(3) . ?
S2 C17 1.766(2) . ?
S4 C20 1.735(3) . ?
S4 C18 1.758(2) . ?
O1 C1 1.255(3) . ?
O1 H1O 0.65(8) . ?
O5 C7 1.201(3) . ?
O3 C12 1.201(3) . ?
O8 C14 1.305(3) . ?
O8 H8O 0.80(4) . ?
O6 C8 1.210(3) . ?
O7 C14 1.202(3) . ?
O4 C3 1.204(3) . ?
O2 C1 1.243(3) . ?
N1 C3 1.389(3) . ?
N1 C12 1.398(3) . ?
N1 C2 1.443(3) . ?
N2 C8 1.384(3) . ?
N2 C7 1.396(3) . ?
N2 C13 1.440(3) . ?
C17 C18 1.344(3) . ?
C16 C15 1.315(4) . ?
C16 H16 0.95(3) . ?
C19 C20 1.312(4) . ?
C19 H19 0.95(3) . ?
C20 H20 0.95(3) . ?
C15 H15 1.00(2) . ?
C5 C4 1.378(3) . ?
C5 C6 1.388(3) . ?
C5 H5 0.92(2) . ?
C12 C11 1.493(3) . ?
C4 C11 1.391(3) . ?
C4 C3 1.488(3) . ?
C6 C9 1.388(3) . ?
C6 C7 1.485(3) . ?
C10 C11 1.377(3) . ?
C10 C9 1.383(3) . ?
C10 H10 0.93(3) . ?
C8 C9 1.484(3) . ?
C2 C1 1.494(3) . ?
C2 H2A 0.98(3) . ?
C2 H2B 0.97(3) . ?
C1 H1O 1.48(7) . ?
C14 C13 1.506(4) . ?
C13 H13B 0.98(3) . ?
C13 H13A 0.90(3) . ?

loop_
_geom_torsion_atom_site_label_1
_geom_torsion_atom_site_label_2
_geom_torsion_atom_site_label_3
_geom_torsion_atom_site_label_4
_geom_torsion
_geom_torsion_site_symmetry_1
_geom_torsion_site_symmetry_2
_geom_torsion_site_symmetry_3
_geom_torsion_site_symmetry_4
_geom_torsion_publ_flag
C15 S1 C17 C18 177.5(2) . . . . ?
C15 S1 C17 S2 -1.39(14) . . . . ?
C16 S2 C17 C18 -177.87(19) . . . . ?
C16 S2 C17 S1 1.00(14) . . . . ?
S1 C17 C18 S3 -179.93(11) . . . . ?
S2 C17 C18 S3 -1.2(3) . . . . ?
S1 C17 C18 S4 1.5(3) . . . . ?
S2 C17 C18 S4 -179.69(11) . . . . ?
C19 S3 C18 C17 179.4(2) . . . . ?
C19 S3 C18 S4 -2.01(14) . . . . ?
C20 S4 C18 C17 -179.2(2) . . . . ?
C20 S4 C18 S3 2.13(14) . . . . ?
C17 S2 C16 C15 0.0(2) . . . . ?
C18 S3 C19 C20 1.1(2) . . . . ?
S3 C19 C20 S4 0.3(3) . . . . ?
C18 S4 C20 C19 -1.5(2) . . . . ?
S2 C16 C15 S1 -1.0(3) . . . . ?
C17 S1 C15 C16 1.4(2) . . . . ?
C3 N1 C12 O3 -176.8(2) . . . . ?
C2 N1 C12 O3 -5.0(3) . . . . ?
C3 N1 C12 C11 2.1(2) . . . . ?
C2 N1 C12 C11 173.92(19) . . . . ?
C6 C5 C4 C11 0.2(3) . . . . ?
C6 C5 C4 C3 -178.9(2) . . . . ?
C4 C5 C6 C9 -0.2(3) . . . . ?
C4 C5 C6 C7 178.0(2) . . . . ?
C7 N2 C8 O6 178.4(2) . . . . ?
C13 N2 C8 O6 6.1(4) . . . . ?
C7 N2 C8 C9 -1.4(2) . . . . ?
C13 N2 C8 C9 -173.6(2) . . . . ?
C8 N2 C7 O5 -178.3(2) . . . . ?
C13 N2 C7 O5 -6.0(3) . . . . ?
C8 N2 C7 C6 1.4(2) . . . . ?
C13 N2 C7 C6 173.6(2) . . . . ?
C5 C6 C7 O5 0.4(4) . . . . ?
C9 C6 C7 O5 178.8(2) . . . . ?
C5 C6 C7 N2 -179.2(2) . . . . ?
C9 C6 C7 N2 -0.8(2) . . . . ?
C11 C10 C9 C6 0.3(3) . . . . ?
C11 C10 C9 C8 -178.0(2) . . . . ?
C5 C6 C9 C10 -0.1(3) . . . . ?
C7 C6 C9 C10 -178.63(19) . . . . ?
C5 C6 C9 C8 178.56(19) . . . . ?
C7 C6 C9 C8 0.0(2) . . . . ?
O6 C8 C9 C10 -0.4(4) . . . . ?
N2 C8 C9 C10 179.3(2) . . . . ?
O6 C8 C9 C6 -178.9(2) . . . . ?
N2 C8 C9 C6 0.8(2) . . . . ?
C12 N1 C3 O4 175.9(2) . . . . ?
C2 N1 C3 O4 4.3(4) . . . . ?
C12 N1 C3 C4 -2.3(2) . . . . ?
C2 N1 C3 C4 -173.94(19) . . . . ?
C5 C4 C3 O4 2.7(4) . . . . ?
C11 C4 C3 O4 -176.5(2) . . . . ?
C5 C4 C3 N1 -179.2(2) . . . . ?
C11 C4 C3 N1 1.6(2) . . . . ?
C3 N1 C2 C1 -94.8(3) . . . . ?
C12 N1 C2 C1 94.4(3) . . . . ?
N1 C2 C1 O2 -165.9(3) . . . . ?
N1 C2 C1 O1 15.5(5) . . . . ?
C8 N2 C13 C14 77.0(3) . . . . ?
C7 N2 C13 C14 -94.4(3) . . . . ?
O7 C14 C13 N2 9.6(5) . . . . ?
O8 C14 C13 N2 -171.7(3) . . . . ?
C9 C10 C11 C4 -0.3(3) . . . . ?
C9 C10 C11 C12 179.3(2) . . . . ?
C5 C4 C11 C10 0.0(3) . . . . ?
C3 C4 C11 C10 179.29(19) . . . . ?
C5 C4 C11 C12 -179.66(19) . . . . ?
C3 C4 C11 C12 -0.4(2) . . . . ?
O3 C12 C11 C10 -1.8(4) . . . . ?
N1 C12 C11 C10 179.4(2) . . . . ?
O3 C12 C11 C4 177.8(2) . . . . ?
N1 C12 C11 C4 -1.0(2) . . . . ?

loop_
_cod_related_entry_id
_cod_related_entry_database
_cod_related_entry_code
1 ChemSpider 21149330
